data_9000466
loop_
_publ_author_name
'Guggenheim, S.'
'Bailey, S. W.'

_publ_section_title
;
 Refinement of the margarite structure in subgroup symmetry
;
_journal_name_full 'American Mineralogist'
_journal_page_first 1023
_journal_page_last 1029
_journal_volume 60
_journal_year 1975
_chemical_formula_sum 'Al4 Ca H2 O12 Si2'
_chemical_name_mineral Margarite-2M1
_space_group_IT_number 9
_symmetry_space_group_name_Hall 'C -2yc'
_symmetry_space_group_name_H-M 'C 1 c 1'
_cell_angle_alpha 90
_cell_angle_beta 95.46
_cell_angle_gamma 90
_cell_length_a 5.1038
_cell_length_b 8.8287
_cell_length_c 19.148
_cell_formula_units_Z 4
_cell_volume 858.893
_database_code_amcsd 0000477
_exptl_crystal_density_diffrn 3.079
_cod_original_formula_sum 'Ca Si2 Al4 H2 O12'
_cod_database_code 9000466

loop_
_space_group_symop_operation_xyz
x,y,z
1/2+x,1/2+y,z
x,-y,1/2+z
1/2+x,1/2-y,1/2+z

loop_
_atom_site_label
_atom_site_fract_x
_atom_site_fract_y
_atom_site_fract_z
_atom_site_occupancy
_atom_site_U_iso_or_equiv
Ca 0.00000 0.09320 0.25000 1.00000 0.01292
Si1 0.46470 0.92850 0.14160 0.50000 0.01254
Si2 0.53640 0.07520 0.85490 0.50000 0.00735
Si3 0.45670 0.25720 0.14440 0.50000 0.00773
Si4 0.55000 0.74370 0.85730 0.50000 0.01229
Al1 0.46470 0.92850 0.14160 0.50000 0.01254
Al2 0.53640 0.07520 0.85490 0.50000 0.00735
Al3 0.45670 0.25720 0.14440 0.50000 0.00773
Al4 0.55000 0.74370 0.85730 0.50000 0.01229
Al5 0.74690 0.91870 0.99970 1.00000 0.00925
Al6 0.25100 0.08630 0.99980 1.00000 0.00697
H1 0.39700 0.63700 0.08300 1.00000 0.00988
H2 0.60300 0.36300 0.91700 1.00000 0.00988
O1 0.96000 0.44360 0.05120 1.00000 0.01267
O2 0.04600 0.55850 0.93900 1.00000 0.00633
O3 0.39500 0.25400 0.05680 1.00000 0.01140
O4 0.61900 0.74890 0.94470 1.00000 0.00887
O5 0.36700 0.09740 0.17750 1.00000 0.01393
O6 0.64100 0.91670 0.82260 1.00000 0.00760
O7 0.26600 0.77840 0.16650 1.00000 0.00633
O8 0.71100 0.21400 0.83040 1.00000 0.01393
O9 0.28700 0.39260 0.17850 1.00000 0.00507
O10 0.73700 0.60800 0.82110 1.00000 0.01773
O11 0.44800 0.56930 0.04880 1.00000 0.00507
O12 0.54300 0.44170 0.94680 1.00000 0.01267

loop_
_cod_related_entry_id
_cod_related_entry_database
_cod_related_entry_code
1 AMCSD 0000477
